data_4308667
loop_
_publ_author_name
'Richard D. Adams'
'Burjor Captain'
'Jack L. Smith'

_publ_contact_author_name 'Richard D. Adams'
_publ_section_title
;
High-Nuclearity Iridium Carbonyl Clusters Containing Phenylgermyl
Ligands: Synthesis, Structures, and Reactivity
;
_journal_name_full 'Inorganic Chemistry'
_journal_page_first 1413
_journal_page_last 1420
_journal_paper_doi 10.1021/ic0485108
_journal_volume 44
_journal_year 2005
_chemical_formula_sum 'C95 H73 Ge6 Ir4 O8'
_chemical_formula_weight 2546.87
_chemical_name_systematic
;
?
;
_space_group_IT_number 2
_symmetry_cell_setting triclinic
_symmetry_space_group_name_Hall '-P 1'
_symmetry_space_group_name_H-M 'P -1'
_atom_sites_solution_hydrogens geom
_atom_sites_solution_primary direct
_atom_sites_solution_secondary difmap
_audit_creation_method SHELXL-97
_cell_angle_alpha 76.5250(10)
_cell_angle_beta 89.6610(10)
_cell_angle_gamma 71.8420(10)
_cell_formula_units_Z 1
_cell_length_a 11.6779(7)
_cell_length_b 12.3335(7)
_cell_length_c 17.2043(10)
_cell_measurement_reflns_used 6839
_cell_measurement_temperature 296(2)
_cell_measurement_theta_max 27.78
_cell_measurement_theta_min 2.28
_cell_volume 2283.7(2)
_computing_cell_refinement 'SAINT+  V6.2 (Bruker, 2001)'
_computing_data_collection 'SMART V5.625 (Bruker, 2001)'
_computing_data_reduction 'SAINT+  V6.2'
_computing_molecular_graphics 'SHELXTL V6.1 (Sheldrick, 1997)'
_computing_publication_material 'SHELXTL V6.1'
_computing_structure_refinement 'SHELXL-97 (Sheldrick, 1997)'
_computing_structure_solution 'SHELXS-97 (Sheldrick, 1990)'
_diffrn_ambient_temperature 296(2)
_diffrn_measured_fraction_theta_full 0.999
_diffrn_measured_fraction_theta_max 0.999
_diffrn_measurement_device_type 'Bruker SMART APEX CCD diffractometer'
_diffrn_measurement_method 'omega scans'
_diffrn_radiation_monochromator graphite
_diffrn_radiation_source 'fine-focus sealed tube'
_diffrn_radiation_type MoK\a
_diffrn_radiation_wavelength 0.71073
_diffrn_reflns_av_R_equivalents 0.0328
_diffrn_reflns_av_sigmaI/netI 0.0526
_diffrn_reflns_limit_h_max 13
_diffrn_reflns_limit_h_min -13
_diffrn_reflns_limit_k_max 14
_diffrn_reflns_limit_k_min -14
_diffrn_reflns_limit_l_max 20
_diffrn_reflns_limit_l_min -20
_diffrn_reflns_number 18808
_diffrn_reflns_theta_full 25.03
_diffrn_reflns_theta_max 25.03
_diffrn_reflns_theta_min 1.22
_diffrn_standards_decay_% <1
_exptl_absorpt_coefficient_mu 7.798
_exptl_absorpt_correction_T_max 1.000
_exptl_absorpt_correction_T_min 0.290
_exptl_absorpt_correction_type SADABS
_exptl_absorpt_process_details '(SADABS, Bruker, 1997)'
_exptl_crystal_colour red
_exptl_crystal_density_diffrn 1.852
_exptl_crystal_density_method 'not measured'
_exptl_crystal_description plate
_exptl_crystal_F_000 1207
_exptl_crystal_size_max 0.50
_exptl_crystal_size_mid 0.25
_exptl_crystal_size_min 0.02
_refine_diff_density_max 2.096
_refine_diff_density_min -0.920
_refine_diff_density_rms 0.254
_refine_ls_extinction_method none
_refine_ls_goodness_of_fit_ref 1.104
_refine_ls_hydrogen_treatment mixed
_refine_ls_matrix_type full
_refine_ls_number_parameters 525
_refine_ls_number_reflns 8051
_refine_ls_number_restraints 24
_refine_ls_restrained_S_all 1.103
_refine_ls_R_factor_all 0.0613
_refine_ls_R_factor_gt 0.0492
_refine_ls_shift/su_max 0.001
_refine_ls_shift/su_mean 0.000
_refine_ls_structure_factor_coef Fsqd
_refine_ls_weighting_details 'calc w=1/[\s^2^(Fo^2^)+(0.0646P)^2^+6.2172P] where P=(Fo^2^+2Fc^2^)/3'
_refine_ls_weighting_scheme calc
_refine_ls_wR_factor_gt 0.1351
_refine_ls_wR_factor_ref 0.1428
_reflns_number_gt 6585
_reflns_number_total 8051
_reflns_threshold_expression >2sigma(I)
_cod_data_source_file ic0485108si20041027_105929_3.cif
_cod_data_source_block Ir4Ge6
_cod_depositor_comments
;
The following automatic conversions were performed:
'_symmetry_cell_setting' value 'Triclinic' changed to 'triclinic'
according to '/home/saulius/struct/CIF-dictionaries/cif_core.dic'
dictionary named 'cif_core.dic' version 2.4.1 from 2010-06-29.

Automatic conversion script
Id: cif_fix_enum 1527 2010-12-29 10:47:43Z saulius 
;
_cod_database_code 4308667

loop_
_symmetry_equiv_pos_as_xyz
'x, y, z'
'-x, -y, -z'

loop_
_atom_site_label
_atom_site_type_symbol
_atom_site_fract_x
_atom_site_fract_y
_atom_site_fract_z
_atom_site_U_iso_or_equiv
_atom_site_adp_type
_atom_site_occupancy
_atom_site_symmetry_multiplicity
_atom_site_calc_flag
_atom_site_refinement_flags
_atom_site_disorder_assembly
_atom_site_disorder_group
Ir1 Ir 0.99278(3) 0.50540(3) 0.33610(2) 0.05561(14) Uani 1 1 d . . .
Ge2 Ge 0.82475(9) 0.66729(8) 0.59997(7) 0.0709(3) Uani 1 1 d . . .
Ge3 Ge 0.99544(9) 0.50199(8) 0.18994(6) 0.0647(3) Uani 1 1 d . . .
O11 O 0.8338(6) 0.3499(6) 0.3472(5) 0.080(2) Uani 1 1 d . . .
O12 O 1.1658(7) 0.6485(7) 0.3140(5) 0.089(2) Uani 1 1 d . . .
C11 C 0.8932(8) 0.4077(8) 0.3443(6) 0.063(2) Uani 1 1 d . . .
C12 C 1.1016(8) 0.5950(8) 0.3207(5) 0.065(2) Uani 1 1 d . . .
C90 C 0.9017(13) 0.8673(11) 0.2365(8) 0.106(4) Uani 1 1 d . . .
H90 H 0.9319 0.8095 0.2085 0.127 Uiso 1 1 calc R . .
C91 C 0.9156(18) 0.9787(15) 0.2083(11) 0.141(6) Uani 1 1 d . . .
H91 H 0.9569 0.9931 0.1626 0.169 Uiso 1 1 calc R . .
C92 C 0.8697(18) 1.0655(14) 0.2467(13) 0.151(7) Uani 1 1 d . . .
H92 H 0.8740 1.1406 0.2252 0.181 Uiso 1 1 calc R . .
C93 C 0.8182(18) 1.0431(12) 0.3159(12) 0.145(6) Uani 1 1 d . . .
H93 H 0.7923 1.1006 0.3445 0.174 Uiso 1 1 calc R . .
C94 C 0.8032(15) 0.9316(11) 0.3452(9) 0.120(5) Uani 1 1 d . . .
H94 H 0.7654 0.9170 0.3924 0.144 Uiso 1 1 calc R . .
C95 C 0.8442(10) 0.8436(9) 0.3043(7) 0.082(3) Uani 1 1 d . . .
C43 C 0.6672(9) 0.6560(9) 0.6307(8) 0.079(3) Uani 1 1 d . . .
C44 C 0.5712(10) 0.6670(10) 0.5776(9) 0.106(4) Uani 1 1 d . . .
H44 H 0.5818 0.6747 0.5232 0.127 Uiso 1 1 calc R . .
C45 C 0.4579(12) 0.6661(13) 0.6075(12) 0.134(7) Uani 1 1 d . . .
H45 H 0.3949 0.6712 0.5727 0.161 Uiso 1 1 calc R . .
C46 C 0.4406(13) 0.6578(14) 0.6869(13) 0.133(6) Uani 1 1 d . . .
H46 H 0.3657 0.6573 0.7055 0.159 Uiso 1 1 calc R . .
C47 C 0.5278(13) 0.6505(16) 0.7375(11) 0.141(6) Uani 1 1 d . . .
H47 H 0.5159 0.6453 0.7916 0.170 Uiso 1 1 calc R . .
C48 C 0.6425(11) 0.6510(15) 0.7065(11) 0.131(6) Uani 1 1 d . . .
H48 H 0.7037 0.6475 0.7423 0.157 Uiso 1 1 calc R . .
C49 C 0.8042(9) 0.8364(8) 0.5869(6) 0.073(3) Uani 1 1 d . . .
C50 C 0.6914(11) 0.9141(10) 0.5735(10) 0.116(5) Uani 1 1 d . . .
H50 H 0.6259 0.8862 0.5745 0.139 Uiso 1 1 calc R . .
C51 C 0.6708(13) 1.0327(12) 0.5586(13) 0.160(8) Uani 1 1 d . . .
H51 H 0.5922 1.0842 0.5477 0.192 Uiso 1 1 calc R . .
C52 C 0.7649(14) 1.0761(11) 0.5595(10) 0.126(5) Uani 1 1 d . . .
H52 H 0.7508 1.1565 0.5513 0.151 Uiso 1 1 calc R . .
C53 C 0.8764(12) 1.0016(10) 0.5723(8) 0.100(4) Uani 1 1 d . . .
H53 H 0.9415 1.0300 0.5717 0.120 Uiso 1 1 calc R . .
C54 C 0.8968(10) 0.8814(9) 0.5865(7) 0.082(3) Uani 1 1 d . . .
H54 H 0.9757 0.8303 0.5960 0.099 Uiso 1 1 calc R . .
C55 C 0.8385(9) 0.5041(10) 0.1475(6) 0.075(3) Uani 1 1 d . . .
C56 C 0.8298(12) 0.4238(13) 0.1079(7) 0.103(4) Uani 1 1 d . . .
H56 H 0.8995 0.3661 0.1006 0.123 Uiso 1 1 calc R . .
C57 C 0.7169(17) 0.4264(19) 0.0776(10) 0.141(6) Uani 1 1 d . . .
H57 H 0.7130 0.3724 0.0487 0.169 Uiso 1 1 calc R . .
C58 C 0.6161(15) 0.505(2) 0.0902(10) 0.165(9) Uani 1 1 d . . .
H58 H 0.5420 0.5053 0.0707 0.198 Uiso 1 1 calc R . .
C59 C 0.6201(13) 0.585(2) 0.1306(11) 0.177(10) Uani 1 1 d . . .
H59 H 0.5492 0.6390 0.1402 0.212 Uiso 1 1 calc R . .
C60 C 0.7329(12) 0.5851(16) 0.1585(8) 0.133(6) Uani 1 1 d . . .
H60 H 0.7358 0.6419 0.1850 0.160 Uiso 1 1 calc R . .
C61 C 1.1059(10) 0.3605(10) 0.1664(7) 0.081(3) Uani 1 1 d . . .
C62 C 1.1083(11) 0.2516(9) 0.2093(8) 0.095(4) Uani 1 1 d . . .
H62 H 1.0573 0.2452 0.2506 0.114 Uiso 1 1 calc R . .
C63 C 1.1858(17) 0.1499(13) 0.1923(11) 0.140(6) Uani 1 1 d . . .
H63 H 1.1833 0.0762 0.2195 0.168 Uiso 1 1 calc R . .
C64 C 1.2661(19) 0.1607(17) 0.1344(13) 0.169(8) Uani 1 1 d . . .
H64 H 1.3209 0.0927 0.1251 0.203 Uiso 1 1 calc R . .
C65 C 1.2685(14) 0.2675(16) 0.0900(9) 0.128(5) Uani 1 1 d . . .
H65 H 1.3217 0.2723 0.0498 0.154 Uiso 1 1 calc R . .
C66 C 1.1891(11) 0.3691(12) 0.1064(7) 0.097(4) Uani 1 1 d . . .
H66 H 1.1907 0.4427 0.0781 0.116 Uiso 1 1 calc R . .
C67 C 1.0374(11) 0.6362(9) 0.1238(6) 0.080(3) Uani 1 1 d . . .
C68 C 0.9547(16) 0.7185(11) 0.0670(8) 0.118(5) Uani 1 1 d . . .
H68 H 0.8782 0.7131 0.0587 0.142 Uiso 1 1 calc R . .
C69 C 0.991(3) 0.8154(16) 0.0196(11) 0.171(10) Uani 1 1 d . . .
H69 H 0.9366 0.8722 -0.0201 0.205 Uiso 1 1 calc R . .
C70 C 1.097(3) 0.825(2) 0.0315(14) 0.193(13) Uani 1 1 d . . .
H70 H 1.1173 0.8880 0.0006 0.231 Uiso 1 1 calc R . .
C71 C 1.181(2) 0.7416(17) 0.0892(10) 0.146(7) Uani 1 1 d . . .
H71 H 1.2565 0.7488 0.0978 0.175 Uiso 1 1 calc R . .
C72 C 1.1499(15) 0.6474(13) 0.1343(8) 0.113(5) Uani 1 1 d . . .
H72 H 1.2064 0.5902 0.1725 0.135 Uiso 1 1 calc R . .
Ir2A Ir 0.92590(8) 0.57525(8) 0.48448(5) 0.0537(2) Uani 0.50 1 d P . 1
Ge1A Ge 0.8211(6) 0.6953(6) 0.3586(2) 0.0638(12) Uani 0.50 1 d P . 1
O21A O 0.7524(16) 0.4287(15) 0.5012(10) 0.082(5) Uiso 0.50 1 d P A 1
O22A O 1.0767(16) 0.7399(16) 0.4558(10) 0.078(5) Uiso 0.50 1 d P B 1
C21A C 0.8182(19) 0.4872(18) 0.4974(11) 0.059(5) Uiso 0.50 1 d P A 1
C22A C 1.023(2) 0.6742(18) 0.4703(12) 0.061(5) Uiso 0.50 1 d P B 1
C37A C 0.653(2) 0.723(2) 0.3334(15) 0.069(6) Uiso 0.50 1 d P . 1
C38A C 0.592(2) 0.633(2) 0.3480(15) 0.073(7) Uiso 0.50 1 d P . 1
H38A H 0.6374 0.5546 0.3694 0.087 Uiso 0.50 1 calc PR . 1
C39A C 0.468(2) 0.662(2) 0.3303(14) 0.064(6) Uiso 0.50 1 d P . 1
H39A H 0.4326 0.6032 0.3368 0.077 Uiso 0.50 1 calc PR . 1
C40A C 0.401(3) 0.772(2) 0.3048(17) 0.093(8) Uiso 0.50 1 d P . 1
H40A H 0.3184 0.7894 0.2935 0.112 Uiso 0.50 1 calc PR . 1
C41A C 0.448(3) 0.862(3) 0.2943(18) 0.105(8) Uiso 0.50 1 d P . 1
H41A H 0.3974 0.9397 0.2775 0.126 Uiso 0.50 1 calc PR . 1
C42A C 0.570(2) 0.838(2) 0.3088(16) 0.095(7) Uiso 0.50 1 d P . 1
H42A H 0.5999 0.9010 0.3019 0.114 Uiso 0.50 1 calc PR . 1
Ir2B Ir 0.86752(9) 0.61890(9) 0.47889(7) 0.0625(3) Uani 0.50 1 d P . 2
Ge1B Ge 0.8146(6) 0.6902(5) 0.3298(3) 0.0612(11) Uani 0.50 1 d P . 2
O21B O 0.7086(14) 0.4623(14) 0.5114(9) 0.068(4) Uiso 0.50 1 d P . 2
O22B O 1.0312(16) 0.7745(15) 0.4588(10) 0.076(4) Uiso 0.50 1 d P . 2
C21B C 0.766(2) 0.5232(19) 0.4974(12) 0.063(5) Uiso 0.50 1 d P . 2
C22B C 0.970(2) 0.7130(19) 0.4664(12) 0.061(5) Uiso 0.50 1 d P . 2
C37B C 0.643(2) 0.716(2) 0.3063(14) 0.066(6) Uiso 0.50 1 d P . 2
C38B C 0.593(2) 0.633(2) 0.3197(16) 0.077(7) Uiso 0.50 1 d P . 2
H38B H 0.6422 0.5561 0.3417 0.092 Uiso 0.50 1 calc PR . 2
C39B C 0.474(3) 0.652(3) 0.3036(17) 0.087(8) Uiso 0.50 1 d P . 2
H39B H 0.4436 0.5892 0.3162 0.104 Uiso 0.50 1 calc PR . 2
C40B C 0.396(2) 0.763(2) 0.2690(15) 0.079(6) Uiso 0.50 1 d P . 2
H40B H 0.3134 0.7795 0.2588 0.095 Uiso 0.50 1 calc PR . 2
C41B C 0.451(2) 0.845(2) 0.2515(16) 0.096(7) Uiso 0.50 1 d P . 2
H41B H 0.4046 0.9218 0.2261 0.116 Uiso 0.50 1 calc PR . 2
C42B C 0.575(2) 0.823(2) 0.2692(14) 0.078(6) Uiso 0.50 1 d P . 2
H42B H 0.6081 0.8833 0.2549 0.094 Uiso 0.50 1 calc PR . 2
C1S C 0.5000 0.0000 0.0000 0.22(3) Uiso 0.50 2 d SPD . .
H1S H 0.5340 0.0481 0.0196 0.263 Uiso 0.25 1 d PRD . .
C2S C 0.5817(19) -0.051(2) 0.0635(11) 0.074(10) Uiso 0.25 1 d PD . .
H2S H 0.5933 -0.1269 0.0935 0.089 Uiso 0.25 1 d PRD . .
C3S C 0.645(3) 0.012(5) 0.087(2) 0.18(3) Uiso 0.25 1 d PD . .
H3S H 0.7026 -0.0227 0.1302 0.213 Uiso 0.25 1 calc PRD . .
C4S C 0.626(5) 0.126(5) 0.048(4) 0.30(7) Uiso 0.25 1 d PD . .
H4S H 0.6673 0.1697 0.0652 0.361 Uiso 0.25 1 calc PRD . .
C5S C 0.546(5) 0.174(3) -0.017(3) 0.22(4) Uiso 0.25 1 d PD . .
H5S H 0.5313 0.2527 -0.0440 0.267 Uiso 0.25 1 calc PRD . .
C6S C 0.486(3) 0.1094(15) -0.0431(17) 0.098(14) Uiso 0.25 1 d PD . .
H6S H 0.4236 0.1441 -0.0830 0.117 Uiso 0.25 1 d PRD . .

loop_
_atom_site_aniso_label
_atom_site_aniso_U_11
_atom_site_aniso_U_22
_atom_site_aniso_U_33
_atom_site_aniso_U_23
_atom_site_aniso_U_13
_atom_site_aniso_U_12
Ir1 0.0527(2) 0.0503(2) 0.0672(2) -0.00297(15) -0.00616(15) -0.02924(15)
Ge2 0.0557(5) 0.0561(5) 0.1023(8) -0.0015(5) -0.0107(5) -0.0324(4)
Ge3 0.0635(6) 0.0621(6) 0.0665(6) -0.0069(5) 0.0001(4) -0.0237(5)
O11 0.067(4) 0.073(4) 0.109(6) -0.013(4) -0.010(4) -0.041(4)
O12 0.096(5) 0.098(5) 0.091(5) -0.006(4) 0.005(4) -0.067(5)
C11 0.061(5) 0.062(5) 0.072(6) -0.008(4) -0.001(4) -0.034(4)
C12 0.067(5) 0.070(6) 0.060(5) 0.003(4) -0.005(4) -0.040(5)
C90 0.126(11) 0.075(7) 0.112(10) 0.000(7) 0.022(8) -0.042(7)
C91 0.186(17) 0.096(11) 0.136(14) 0.013(10) 0.024(12) -0.068(12)
C92 0.173(17) 0.080(10) 0.187(19) 0.021(11) 0.007(14) -0.061(11)
C93 0.201(19) 0.057(7) 0.168(17) -0.014(9) 0.008(14) -0.037(9)
C94 0.159(13) 0.071(8) 0.121(11) 0.002(7) 0.035(10) -0.041(8)
C95 0.081(7) 0.051(5) 0.104(8) 0.001(5) 0.006(6) -0.023(5)
C43 0.050(5) 0.068(6) 0.114(9) -0.001(6) -0.011(5) -0.026(5)
C44 0.069(7) 0.079(7) 0.162(13) 0.005(8) -0.030(7) -0.037(6)
C45 0.073(8) 0.100(10) 0.203(18) 0.031(12) -0.063(11) -0.038(7)
C46 0.067(8) 0.109(11) 0.210(19) -0.003(13) -0.016(11) -0.037(7)
C47 0.083(9) 0.181(17) 0.168(16) -0.032(13) 0.023(10) -0.059(10)
C48 0.057(7) 0.163(14) 0.194(18) -0.064(13) 0.019(9) -0.050(8)
C49 0.073(6) 0.055(5) 0.093(7) -0.008(5) -0.003(5) -0.032(5)
C50 0.081(8) 0.068(7) 0.200(16) -0.024(8) -0.018(9) -0.032(6)
C51 0.081(9) 0.074(9) 0.31(3) -0.029(12) -0.052(12) -0.014(7)
C52 0.129(12) 0.054(7) 0.189(16) -0.015(8) -0.020(11) -0.030(8)
C53 0.106(9) 0.062(7) 0.143(11) -0.019(7) 0.010(8) -0.047(7)
C54 0.086(7) 0.063(6) 0.100(8) -0.004(5) -0.003(6) -0.038(5)
C55 0.067(6) 0.100(8) 0.054(5) -0.019(5) -0.003(4) -0.020(6)
C56 0.098(9) 0.131(11) 0.090(8) -0.027(8) 0.009(7) -0.051(8)
C57 0.134(14) 0.205(19) 0.118(12) -0.051(13) -0.011(11) -0.095(14)
C58 0.091(11) 0.32(3) 0.090(11) -0.038(14) -0.005(9) -0.080(16)
C59 0.072(9) 0.31(3) 0.133(14) -0.103(17) -0.031(9) -0.009(12)
C60 0.087(9) 0.188(16) 0.107(10) -0.068(11) -0.028(7) 0.005(9)
C61 0.075(6) 0.079(7) 0.079(7) -0.015(6) -0.012(5) -0.014(5)
C62 0.102(9) 0.061(6) 0.107(9) -0.015(6) 0.001(7) -0.008(6)
C63 0.161(15) 0.084(9) 0.131(14) -0.017(9) -0.007(12) 0.014(10)
C64 0.179(19) 0.117(14) 0.143(17) -0.033(12) 0.004(14) 0.047(13)
C65 0.119(11) 0.141(14) 0.098(10) -0.031(10) 0.028(9) -0.002(10)
C66 0.089(8) 0.100(9) 0.089(8) -0.021(7) 0.018(7) -0.014(7)
C67 0.109(8) 0.064(6) 0.067(6) -0.010(5) 0.015(6) -0.032(6)
C68 0.175(14) 0.079(8) 0.087(9) -0.002(7) 0.002(9) -0.033(9)
C69 0.31(3) 0.090(11) 0.096(12) 0.019(9) 0.009(16) -0.069(16)
C70 0.35(4) 0.155(19) 0.122(17) -0.013(13) 0.05(2) -0.16(3)
C71 0.21(2) 0.161(16) 0.113(12) -0.027(12) 0.054(13) -0.130(16)
C72 0.150(13) 0.120(11) 0.095(9) -0.031(8) 0.046(9) -0.078(10)
Ir2A 0.0625(6) 0.0519(5) 0.0580(4) -0.0092(4) -0.0001(5) -0.0372(5)
Ge1A 0.0664(15) 0.065(2) 0.062(2) 0.0014(19) -0.008(2) -0.0354(14)
Ir2B 0.0554(5) 0.0519(6) 0.0896(6) -0.0184(5) 0.0116(5) -0.0295(4)
Ge1B 0.063(2) 0.0476(13) 0.082(3) -0.021(2) 0.017(2) -0.0275(13)

loop_
_atom_type_symbol
_atom_type_description
_atom_type_scat_dispersion_real
_atom_type_scat_dispersion_imag
_atom_type_scat_source
C C 0.0033 0.0016 'International Tables Vol C Tables 4.2.6.8 and 6.1.1.4'
H H 0.0000 0.0000 'International Tables Vol C Tables 4.2.6.8 and 6.1.1.4'
O O 0.0106 0.0060 'International Tables Vol C Tables 4.2.6.8 and 6.1.1.4'
Ge Ge 0.1547 1.8001 'International Tables Vol C Tables 4.2.6.8 and 6.1.1.4'
Ir Ir -1.4442 7.9887 'International Tables Vol C Tables 4.2.6.8 and 6.1.1.4'

loop_
_geom_angle_atom_site_label_1
_geom_angle_atom_site_label_2
_geom_angle_atom_site_label_3
_geom_angle
_geom_angle_site_symmetry_1
_geom_angle_site_symmetry_3
_geom_angle_publ_flag
C11 Ir1 C12 174.3(4) . . ?
C11 Ir1 Ge3 85.4(3) . . ?
C12 Ir1 Ge3 90.1(3) . . ?
C11 Ir1 Ge2 92.0(3) . 2_766 ?
C12 Ir1 Ge2 85.6(3) . 2_766 ?
Ge3 Ir1 Ge2 103.15(4) . 2_766 ?
C11 Ir1 Ge1B 93.3(3) . . ?
C12 Ir1 Ge1B 90.9(3) . . ?
Ge3 Ir1 Ge1B 100.24(9) . . ?
Ge2 Ir1 Ge1B 156.34(9) 2_766 . ?
C11 Ir1 Ge1A 96.4(3) . . ?
C12 Ir1 Ge1A 88.5(3) . . ?
Ge3 Ir1 Ge1A 111.12(9) . . ?
Ge2 Ir1 Ge1A 145.21(9) 2_766 . ?
Ge1B Ir1 Ge1A 11.15(13) . . ?
C11 Ir1 Ir2A 95.2(3) . . ?
C12 Ir1 Ir2A 90.2(3) . . ?
Ge3 Ir1 Ir2A 161.98(3) . . ?
Ge2 Ir1 Ir2A 94.84(3) 2_766 . ?
Ge1B Ir1 Ir2A 61.74(9) . . ?
Ge1A Ir1 Ir2A 50.88(9) . . ?
C11 Ir1 Ir2A 93.8(3) . 2_766 ?
C12 Ir1 Ir2A 89.0(3) . 2_766 ?
Ge3 Ir1 Ir2A 157.68(3) . 2_766 ?
Ge2 Ir1 Ir2A 54.55(3) 2_766 2_766 ?
Ge1B Ir1 Ir2A 102.07(9) . 2_766 ?
Ge1A Ir1 Ir2A 91.15(9) . 2_766 ?
Ir2A Ir1 Ir2A 40.34(4) . 2_766 ?
C11 Ir1 Ir2B 92.4(3) . . ?
C12 Ir1 Ir2B 93.2(3) . . ?
Ge3 Ir1 Ir2B 150.20(3) . . ?
Ge2 Ir1 Ir2B 106.63(4) 2_766 . ?
Ge1B Ir1 Ir2B 50.15(9) . . ?
Ge1A Ir1 Ir2B 39.52(9) . . ?
Ir2A Ir1 Ir2B 11.98(2) . . ?
Ir2A Ir1 Ir2B 52.08(3) 2_766 . ?
C43 Ge2 C49 103.3(4) . . ?
C43 Ge2 Ir2B 110.8(4) . . ?
C49 Ge2 Ir2B 109.2(3) . . ?
C43 Ge2 Ir1 116.7(3) . 2_766 ?
C49 Ge2 Ir1 127.0(3) . 2_766 ?
Ir2B Ge2 Ir1 88.29(5) . 2_766 ?
C43 Ge2 Ir2A 119.7(4) . . ?
C49 Ge2 Ir2A 115.9(3) . . ?
Ir2B Ge2 Ir2A 15.16(3) . . ?
Ir1 Ge2 Ir2A 73.37(4) 2_766 . ?
C61 Ge3 C55 102.3(4) . . ?
C61 Ge3 C67 106.6(5) . . ?
C55 Ge3 C67 108.7(5) . . ?
C61 Ge3 Ir1 115.4(3) . . ?
C55 Ge3 Ir1 111.5(3) . . ?
C67 Ge3 Ir1 111.8(3) . . ?
O11 C11 Ir1 178.3(9) . . ?
O12 C12 Ir1 177.8(9) . . ?
C95 C90 C91 120.5(14) . . ?
C92 C91 C90 120.9(16) . . ?
C93 C92 C91 119.9(15) . . ?
C92 C93 C94 119.8(16) . . ?
C95 C94 C93 120.9(13) . . ?
C90 C95 C94 117.8(10) . . ?
C90 C95 Ge1A 128.4(9) . . ?
C94 C95 Ge1A 113.6(9) . . ?
C90 C95 Ge1B 115.9(9) . . ?
C94 C95 Ge1B 126.0(9) . . ?
Ge1A C95 Ge1B 15.28(18) . . ?
C48 C43 C44 116.1(11) . . ?
C48 C43 Ge2 118.0(9) . . ?
C44 C43 Ge2 125.4(11) . . ?
C43 C44 C45 119.6(15) . . ?
C46 C45 C44 120.7(14) . . ?
C47 C46 C45 121.0(16) . . ?
C46 C47 C48 117.7(18) . . ?
C43 C48 C47 124.8(15) . . ?
C50 C49 C54 116.9(9) . . ?
C50 C49 Ge2 118.6(7) . . ?
C54 C49 Ge2 124.5(8) . . ?
C49 C50 C51 121.8(11) . . ?
C52 C51 C50 120.5(13) . . ?
C53 C52 C51 118.8(12) . . ?
C52 C53 C54 120.4(11) . . ?
C49 C54 C53 121.6(11) . . ?
C56 C55 C60 117.0(12) . . ?
C56 C55 Ge3 121.6(9) . . ?
C60 C55 Ge3 121.5(9) . . ?
C55 C56 C57 121.1(15) . . ?
C58 C57 C56 120.3(17) . . ?
C57 C58 C59 120.7(16) . . ?
C58 C59 C60 119.1(17) . . ?
C55 C60 C59 121.8(15) . . ?
C62 C61 C66 118.8(11) . . ?
C62 C61 Ge3 120.7(9) . . ?
C66 C61 Ge3 120.4(9) . . ?
C61 C62 C63 121.2(14) . . ?
C64 C63 C62 118.7(16) . . ?
C65 C64 C63 122.6(15) . . ?
C64 C65 C66 118.3(14) . . ?
C65 C66 C61 120.2(13) . . ?
C68 C67 C72 119.6(12) . . ?
C68 C67 Ge3 119.7(11) . . ?
C72 C67 Ge3 120.7(10) . . ?
C67 C68 C69 117.3(17) . . ?
C70 C69 C68 122(2) . . ?
C69 C70 C71 121(2) . . ?
C70 C71 C72 118.7(19) . . ?
C67 C72 C71 121.7(17) . . ?
C22A Ir2A C21A 175.4(9) . . ?
C22A Ir2A Ir2A 92.6(7) . 2_766 ?
C21A Ir2A Ir2A 92.0(7) . 2_766 ?
C22A Ir2A Ge1A 86.3(6) . . ?
C21A Ir2A Ge1A 91.0(6) . . ?
Ir2A Ir2A Ge1A 133.47(16) 2_766 . ?
C22A Ir2A Ge2 89.6(6) . . ?
C21A Ir2A Ge2 87.8(6) . . ?
Ir2A Ir2A Ge2 117.55(7) 2_766 . ?
Ge1A Ir2A Ge2 108.96(15) . . ?
C22A Ir2A Ir1 92.6(6) . . ?
C21A Ir2A Ir1 89.2(6) . . ?
Ir2A Ir2A Ir1 74.12(5) 2_766 . ?
Ge1A Ir2A Ir1 59.51(15) . . ?
Ge2 Ir2A Ir1 168.03(4) . . ?
C22A Ir2A Ir1 89.3(6) . 2_766 ?
C21A Ir2A Ir1 92.1(6) . 2_766 ?
Ir2A Ir2A Ir1 65.55(5) 2_766 2_766 ?
Ge1A Ir2A Ir1 160.61(15) . 2_766 ?
Ge2 Ir2A Ir1 52.08(3) . 2_766 ?
Ir1 Ir2A Ir1 139.66(4) . 2_766 ?
C37A Ge1A C95 102.9(8) . . ?
C37A Ge1A Ir2A 123.1(8) . . ?
C95 Ge1A Ir2A 123.5(4) . . ?
C37A Ge1A Ir1 122.0(8) . . ?
C95 Ge1A Ir1 113.8(4) . . ?
Ir2A Ge1A Ir1 69.61(18) . . ?
O21A C21A Ir2A 175.6(18) . . ?
O22A C22A Ir2A 174.5(19) . . ?
C42A C37A C38A 112(2) . . ?
C42A C37A Ge1A 122.0(19) . . ?
C38A C37A Ge1A 125.5(18) . . ?
C39A C38A C37A 121(2) . . ?
C40A C39A C38A 121(2) . . ?
C39A C40A C41A 122(3) . . ?
C40A C41A C42A 120(3) . . ?
C41A C42A C37A 124(3) . . ?
C22B Ir2B C21B 177.0(9) . . ?
C22B Ir2B Ge2 86.9(6) . . ?
C21B Ir2B Ge2 90.4(6) . . ?
C22B Ir2B Ge1B 87.8(6) . . ?
C21B Ir2B Ge1B 95.2(6) . . ?
Ge2 Ir2B Ge1B 143.69(14) . . ?
C22B Ir2B Ir1 89.5(6) . . ?
C21B Ir2B Ir1 92.7(6) . . ?
Ge2 Ir2B Ir1 164.82(5) . . ?
Ge1B Ir2B Ir1 50.71(14) . . ?
C37B Ge1B C95 109.3(8) . . ?
C37B Ge1B Ir2B 110.2(7) . . ?
C95 Ge1B Ir2B 102.5(4) . . ?
C37B Ge1B Ir1 128.2(7) . . ?
C95 Ge1B Ir1 118.3(4) . . ?
Ir2B Ge1B Ir1 79.15(16) . . ?
O21B C21B Ir2B 177(2) . . ?
O22B C22B Ir2B 178(2) . . ?
C38B C37B C42B 117(2) . . ?
C38B C37B Ge1B 124.6(19) . . ?
C42B C37B Ge1B 117.8(18) . . ?
C37B C38B C39B 124(3) . . ?
C38B C39B C40B 121(3) . . ?
C41B C40B C39B 113(2) . . ?
C40B C41B C42B 124(3) . . ?
C37B C42B C41B 120(2) . . ?
C6S C1S C6S 180(2) . 2_655 ?
C6S C1S C2S 59.2(8) . 2_655 ?
C6S C1S C2S 120.8(8) 2_655 2_655 ?
C6S C1S C2S 120.8(8) . . ?
C6S C1S C2S 59.2(8) 2_655 . ?
C2S C1S C2S 180.0(13) 2_655 . ?
C6S C2S C1S 60.2(8) 2_655 . ?
C6S C2S C3S 176.3(16) 2_655 . ?
C1S C2S C3S 119.5(8) . . ?
C2S C3S C4S 120.2(8) . . ?
C3S C4S C5S 119.6(8) . . ?
C4S C5S C6S 120.0(9) . . ?
C2S C6S C1S 60.7(8) 2_655 . ?
C2S C6S C5S 173(4) 2_655 . ?
C1S C6S C5S 119.4(9) . . ?

loop_
_geom_bond_atom_site_label_1
_geom_bond_atom_site_label_2
_geom_bond_distance
_geom_bond_site_symmetry_2
_geom_bond_publ_flag
Ir1 C11 1.901(8) . ?
Ir1 C12 1.909(8) . ?
Ir1 Ge3 2.5246(11) . ?
Ir1 Ge2 2.5287(10) 2_766 ?
Ir1 Ge1B 2.543(6) . ?
Ir1 Ge1A 2.672(7) . ?
Ir1 Ir2A 2.9070(10) . ?
Ir1 Ir2A 3.0715(10) 2_766 ?
Ir1 Ir2B 3.2277(11) . ?
Ge2 C43 1.948(10) . ?
Ge2 C49 1.982(9) . ?
Ge2 Ir2B 2.3078(16) . ?
Ge2 Ir1 2.5287(10) 2_766 ?
Ge2 Ir2A 2.6113(16) . ?
Ge3 C61 1.947(11) . ?
Ge3 C55 1.967(10) . ?
Ge3 C67 1.974(10) . ?
O11 C11 1.133(10) . ?
O12 C12 1.132(10) . ?
C90 C95 1.361(16) . ?
C90 C91 1.406(17) . ?
C91 C92 1.36(2) . ?
C92 C93 1.34(2) . ?
C93 C94 1.415(17) . ?
C94 C95 1.390(17) . ?
C95 Ge1A 1.949(11) . ?
C95 Ge1B 1.977(11) . ?
C43 C48 1.325(19) . ?
C43 C44 1.404(15) . ?
C44 C45 1.419(19) . ?
C45 C46 1.36(2) . ?
C46 C47 1.31(2) . ?
C47 C48 1.441(18) . ?
C49 C50 1.349(16) . ?
C49 C54 1.360(13) . ?
C50 C51 1.367(17) . ?
C51 C52 1.365(18) . ?
C52 C53 1.324(18) . ?
C53 C54 1.388(14) . ?
C55 C56 1.354(16) . ?
C55 C60 1.368(17) . ?
C56 C57 1.410(18) . ?
C57 C58 1.33(3) . ?
C58 C59 1.34(3) . ?
C59 C60 1.406(19) . ?
C61 C62 1.366(15) . ?
C61 C66 1.422(15) . ?
C62 C63 1.391(18) . ?
C63 C64 1.38(2) . ?
C64 C65 1.37(2) . ?
C65 C66 1.396(19) . ?
C67 C68 1.363(17) . ?
C67 C72 1.380(17) . ?
C68 C69 1.46(2) . ?
C69 C70 1.31(3) . ?
C70 C71 1.38(3) . ?
C71 C72 1.386(18) . ?
Ir2A C22A 1.88(2) . ?
Ir2A C21A 1.883(19) . ?
Ir2A Ir2A 2.067(2) 2_766 ?
Ir2A Ge1A 2.406(5) . ?
Ir2A Ir1 3.0715(10) 2_766 ?
Ge1A C37A 1.92(2) . ?
O21A C21A 1.20(2) . ?
O22A C22A 1.16(2) . ?
C37A C42A 1.41(3) . ?
C37A C38A 1.47(3) . ?
C38A C39A 1.40(3) . ?
C39A C40A 1.31(3) . ?
C40A C41A 1.36(4) . ?
C41A C42A 1.38(4) . ?
Ir2B C22B 1.89(2) . ?
Ir2B C21B 1.90(2) . ?
Ir2B Ge1B 2.523(4) . ?
Ge1B C37B 1.96(2) . ?
O21B C21B 1.14(2) . ?
O22B C22B 1.18(2) . ?
C37B C38B 1.30(3) . ?
C37B C42B 1.32(3) . ?
C38B C39B 1.36(4) . ?
C39B C40B 1.38(4) . ?
C40B C41B 1.34(3) . ?
C41B C42B 1.40(3) . ?
C1S C6S 1.340(12) . ?
C1S C6S 1.341(12) 2_655 ?
C1S C2S 1.347(12) 2_655 ?
C1S C2S 1.347(12) . ?
C2S C6S 1.33(2) 2_655 ?
C2S C3S 1.350(12) . ?
C3S C4S 1.351(12) . ?
C4S C5S 1.355(12) . ?
C5S C6S 1.355(12) . ?
C6S C2S 1.33(2) 2_655 ?
